data_1569530
loop_
_publ_author_name
'Liu, Chenxin'
'Long, Sihui'

_publ_section_title
;
 4-Methyl-2-(2-methylanilino)benzoic acid
;
_journal_coeditor_code BV4047
_journal_issue 7
_journal_name_full IUCrData
_journal_paper_doi 10.1107/S2414314623005990
_journal_volume 8
_journal_year 2023
_chemical_formula_iupac 'C15 H15 N O2'
_chemical_formula_moiety 'C15 H15 N O2'
_chemical_formula_sum 'C15 H15 N O2'
_chemical_formula_weight 241.28
_chemical_name_systematic
;
4-Methyl-2-(2-methylanilino)benzoic acid
;
_space_group_crystal_system monoclinic
_space_group_IT_number 14
_space_group_name_Hall '-P 2ybc'
_space_group_name_H-M_alt 'P 1 21/c 1'
_atom_sites_solution_hydrogens geom
_atom_sites_solution_primary direct
_audit_creation_method
;
Olex2 1.2
(compiled 2018.05.29 svn.r3508 for OlexSys, GUI svn.r5506)
;
_cell_angle_alpha 90
_cell_angle_beta 93.395(7)
_cell_angle_gamma 90
_cell_formula_units_Z 4
_cell_length_a 9.6678(8)
_cell_length_b 10.9294(11)
_cell_length_c 11.7231(8)
_cell_measurement_reflns_used 1387
_cell_measurement_temperature 293.27(10)
_cell_measurement_theta_max 68.9960
_cell_measurement_theta_min 9.3050
_cell_volume 1236.53(18)
_computing_cell_refinement
;
CrysAlisPro 1.171.38.43f (Rigaku OD, 2015)
;
_computing_data_collection
;
CrysAlisPro 1.171.38.43f (Rigaku OD, 2015)
;
_computing_data_reduction
;
CrysAlisPro 1.171.38.43f (Rigaku OD, 2015)
;
_computing_molecular_graphics
;
Olex2 (Dolomanov <i>et al.</i>,  2009), Mercury
(Macrae <i>et al.</i>,  2020)
;
_computing_publication_material
;
Olex2 (Dolomanov <i>et al.</i>,  2009)
;
_computing_structure_refinement
;
ShelXL (Sheldrick, 2015)
;
_computing_structure_solution
;
ShelXS (Sheldrick, 2008)
;
_diffrn_ambient_temperature 293.27(10)
_diffrn_detector 'CCD plate'
_diffrn_detector_area_resol_mean 16.0733
_diffrn_measured_fraction_theta_full 0.995
_diffrn_measured_fraction_theta_max 0.974
_diffrn_measurement_device 'four-circle diffractometer'
_diffrn_measurement_device_type 'SuperNova, Dual, Cu at zero, Eos'
_diffrn_measurement_method '\w scans'
_diffrn_radiation_monochromator mirror
_diffrn_radiation_probe x-ray
_diffrn_radiation_type CuK\a
_diffrn_radiation_wavelength 1.54184
_diffrn_reflns_av_R_equivalents 0.0186
_diffrn_reflns_av_unetI/netI 0.0264
_diffrn_reflns_limit_h_max 11
_diffrn_reflns_limit_h_min -11
_diffrn_reflns_limit_k_max 13
_diffrn_reflns_limit_k_min -12
_diffrn_reflns_limit_l_max 10
_diffrn_reflns_limit_l_min -13
_diffrn_reflns_number 4437
_diffrn_reflns_theta_full 67.684
_diffrn_reflns_theta_max 69.981
_diffrn_reflns_theta_min 4.582
_diffrn_source 'micro-focus sealed X-ray tube'
_exptl_absorpt_coefficient_mu 0.692
_exptl_absorpt_correction_T_max 1.00000
_exptl_absorpt_correction_T_min 0.91927
_exptl_absorpt_correction_type multi-scan
_exptl_absorpt_process_details
;
(CrysAlisPro; Rigaku OD, 2015)
;
_exptl_crystal_colour 'clear light colourless'
_exptl_crystal_density_diffrn 1.296
_exptl_crystal_description plate
_exptl_crystal_F_000 512
_exptl_crystal_size_max 0.08
_exptl_crystal_size_mid 0.04
_exptl_crystal_size_min 0.02
_refine_diff_density_max 0.249
_refine_diff_density_min -0.199
_refine_ls_extinction_method none
_refine_ls_goodness_of_fit_ref 1.041
_refine_ls_hydrogen_treatment constr
_refine_ls_matrix_type full
_refine_ls_number_parameters 166
_refine_ls_number_reflns 2285
_refine_ls_number_restraints 0
_refine_ls_restrained_S_all 1.041
_refine_ls_R_factor_all 0.0565
_refine_ls_R_factor_gt 0.0447
_refine_ls_shift/su_max 0.000
_refine_ls_shift/su_mean 0.000
_refine_ls_structure_factor_coef Fsqd
_refine_ls_weighting_details 'w=1/[\s^2^(Fo^2^)+(0.0678P)^2^+0.2398P] where P=(Fo^2^+2Fc^2^)/3'
_refine_ls_weighting_scheme calc
_refine_ls_wR_factor_gt 0.1185
_refine_ls_wR_factor_ref 0.1306
_reflns_number_gt 1828
_reflns_number_total 2285
_reflns_threshold_expression 'I > 2\s(I)'
_cod_data_source_file bv4047.cif
_cod_data_source_block I
_cod_database_code 1569530
_shelx_space_group_comment
;
The symmetry employed for this shelxl refinement is uniquely defined
by the following loop, which should always be used as a source of
symmetry information in preference to the above space-group names.
They are only intended as comments.
;

loop_
_space_group_symop_operation_xyz
'x, y, z'
'-x, y+1/2, -z+1/2'
'-x, -y, -z'
'x, -y-1/2, z-1/2'

loop_
_atom_site_type_symbol
_atom_site_label
_atom_site_fract_x
_atom_site_fract_y
_atom_site_fract_z
_atom_site_U_iso_or_equiv
_atom_site_adp_type
_atom_site_calc_flag
_atom_site_occupancy
_atom_site_disorder_assembly
_atom_site_disorder_group
O O1 0.32010(13) 0.52719(14) 0.45925(9) 0.0527(4) Uani d 1 . .
H H1 0.396573 0.509295 0.437474 0.079 Uiso calc 1 . .
O O2 0.44087(12) 0.53328(13) 0.62639(9) 0.0487(4) Uani d 1 . .
N N1 0.30228(14) 0.58797(15) 0.81250(11) 0.0434(4) Uani d 1 . .
H H1A 0.377666 0.564178 0.783957 0.052 Uiso calc 1 . .
C C1 0.19420(15) 0.61667(15) 0.73583(13) 0.0332(4) Uani d 1 . .
C C2 0.20410(16) 0.59559(14) 0.61709(13) 0.0333(4) Uani d 1 . .
C C3 0.09126(17) 0.62616(17) 0.54234(13) 0.0409(4) Uani d 1 . .
H H3 0.096893 0.611557 0.464602 0.049 Uiso calc 1 . .
C C4 -0.02712(18) 0.67684(17) 0.57997(15) 0.0455(4) Uani d 1 . .
H H4 -0.100826 0.695348 0.528272 0.055 Uiso calc 1 . .
C C5 -0.03698(17) 0.70070(16) 0.69615(15) 0.0405(4) Uani d 1 . .
C C6 0.07217(16) 0.66986(16) 0.77176(13) 0.0375(4) Uani d 1 . .
H H6 0.064581 0.684862 0.849231 0.045 Uiso calc 1 . .
C C7 0.33051(17) 0.54979(15) 0.57000(13) 0.0365(4) Uani d 1 . .
C C8 -0.1651(2) 0.7593(2) 0.73824(18) 0.0614(6) Uani d 1 . .
H H8A -0.238018 0.699747 0.739025 0.092 Uiso calc 1 . .
H H8B -0.193583 0.825546 0.688383 0.092 Uiso calc 1 . .
H H8C -0.145628 0.790187 0.814164 0.092 Uiso calc 1 . .
C C9 0.30353(16) 0.59315(16) 0.93298(13) 0.0357(4) Uani d 1 . .
C C10 0.41723(16) 0.64529(16) 0.99389(13) 0.0370(4) Uani d 1 . .
C C11 0.41862(18) 0.64593(17) 1.11262(14) 0.0452(4) Uani d 1 . .
H H11 0.494677 0.678781 1.154221 0.054 Uiso calc 1 . .
C C12 0.3104(2) 0.59922(19) 1.17011(14) 0.0492(5) Uani d 1 . .
H H12 0.312562 0.602599 1.249460 0.059 Uiso calc 1 . .
C C13 0.19886(19) 0.54745(18) 1.10961(15) 0.0475(5) Uani d 1 . .
H H13 0.125187 0.516229 1.148058 0.057 Uiso calc 1 . .
C C14 0.19640(18) 0.54187(17) 0.99152(14) 0.0426(4) Uani d 1 . .
H H14 0.122853 0.503693 0.951043 0.051 Uiso calc 1 . .
C C17 0.53483(18) 0.69949(18) 0.93333(16) 0.0495(5) Uani d 1 . .
H H17A 0.582818 0.635765 0.895481 0.074 Uiso calc 1 . .
H H17B 0.597691 0.739472 0.987773 0.074 Uiso calc 1 . .
H H17C 0.499370 0.757976 0.877931 0.074 Uiso calc 1 . .

loop_
_atom_site_aniso_label
_atom_site_aniso_U_11
_atom_site_aniso_U_22
_atom_site_aniso_U_33
_atom_site_aniso_U_12
_atom_site_aniso_U_13
_atom_site_aniso_U_23
O1 0.0452(7) 0.0860(11) 0.0276(6) 0.0073(7) 0.0069(5) -0.0103(6)
O2 0.0421(7) 0.0745(9) 0.0299(6) 0.0147(6) 0.0058(5) -0.0046(6)
N1 0.0337(7) 0.0716(11) 0.0253(7) 0.0098(7) 0.0055(5) -0.0038(6)
C1 0.0326(8) 0.0379(8) 0.0294(8) -0.0023(6) 0.0041(6) 0.0010(6)
C2 0.0350(8) 0.0363(8) 0.0288(8) -0.0023(6) 0.0046(6) -0.0002(6)
C3 0.0455(9) 0.0493(10) 0.0279(8) -0.0026(8) 0.0019(7) 0.0000(7)
C4 0.0381(9) 0.0576(11) 0.0403(9) 0.0025(8) -0.0021(7) 0.0065(8)
C5 0.0374(9) 0.0438(9) 0.0407(9) 0.0020(7) 0.0076(7) 0.0061(7)
C6 0.0388(9) 0.0450(9) 0.0295(8) 0.0025(7) 0.0082(6) 0.0001(7)
C7 0.0419(9) 0.0422(9) 0.0260(7) -0.0010(7) 0.0066(6) -0.0007(6)
C8 0.0493(11) 0.0798(15) 0.0563(12) 0.0212(11) 0.0120(9) 0.0121(11)
C9 0.0347(8) 0.0457(9) 0.0269(7) 0.0108(7) 0.0038(6) -0.0002(7)
C10 0.0364(8) 0.0400(9) 0.0347(8) 0.0094(7) 0.0029(6) -0.0011(7)
C11 0.0490(10) 0.0497(10) 0.0361(9) 0.0095(8) -0.0051(7) -0.0046(8)
C12 0.0610(11) 0.0618(12) 0.0251(8) 0.0175(9) 0.0044(8) 0.0031(8)
C13 0.0463(10) 0.0587(11) 0.0390(9) 0.0109(9) 0.0151(8) 0.0124(8)
C14 0.0363(8) 0.0560(11) 0.0358(9) 0.0029(8) 0.0046(7) 0.0026(8)
C17 0.0411(9) 0.0543(11) 0.0531(11) -0.0015(8) 0.0036(8) 0.0009(9)

loop_
_atom_type_symbol
_atom_type_description
_atom_type_scat_dispersion_real
_atom_type_scat_dispersion_imag
_atom_type_scat_source
C C 0.0181 0.0091 'International Tables Vol C Tables 4.2.6.8 and 6.1.1.4'
H H 0.0000 0.0000 'International Tables Vol C Tables 4.2.6.8 and 6.1.1.4'
N N 0.0311 0.0180 'International Tables Vol C Tables 4.2.6.8 and 6.1.1.4'
O O 0.0492 0.0322 'International Tables Vol C Tables 4.2.6.8 and 6.1.1.4'

loop_
_geom_angle_atom_site_label_1
_geom_angle_atom_site_label_2
_geom_angle_atom_site_label_3
_geom_angle_site_symmetry_1
_geom_angle_site_symmetry_3
_geom_angle
_geom_angle_publ_flag
C1 N1 C9 . . 127.31(13) ?
N1 C1 C2 . . 120.78(14) ?
N1 C1 C6 . . 121.27(14) ?
C6 C1 C2 . . 117.94(14) ?
C1 C2 C7 . . 122.22(14) ?
C3 C2 C1 . . 118.69(14) ?
C3 C2 C7 . . 118.99(14) ?
C4 C3 C2 . . 122.08(15) ?
C3 C4 C5 . . 119.82(15) ?
C4 C5 C8 . . 120.33(16) ?
C6 C5 C4 . . 119.19(15) ?
C6 C5 C8 . . 120.47(16) ?
C5 C6 C1 . . 122.24(15) ?
O1 C7 C2 . . 114.81(14) ?
O2 C7 O1 . . 120.84(14) ?
O2 C7 C2 . . 124.35(14) ?
C10 C9 N1 . . 119.17(14) ?
C14 C9 N1 . . 120.90(15) ?
C14 C9 C10 . . 119.86(15) ?
C9 C10 C17 . . 121.04(15) ?
C11 C10 C9 . . 118.32(15) ?
C11 C10 C17 . . 120.64(16) ?
C12 C11 C10 . . 121.71(17) ?
C11 C12 C13 . . 119.69(16) ?
C12 C13 C14 . . 119.98(16) ?
C13 C14 C9 . . 120.36(17) ?

loop_
_geom_bond_atom_site_label_1
_geom_bond_atom_site_label_2
_geom_bond_site_symmetry_2
_geom_bond_distance
_geom_bond_publ_flag
O1 C7 . 1.3196(18) ?
O2 C7 . 1.235(2) ?
N1 C1 . 1.374(2) ?
N1 C9 . 1.4129(19) ?
C1 C2 . 1.420(2) ?
C1 C6 . 1.402(2) ?
C2 C3 . 1.399(2) ?
C2 C7 . 1.459(2) ?
C3 C4 . 1.368(2) ?
C4 C5 . 1.396(2) ?
C5 C6 . 1.379(2) ?
C5 C8 . 1.504(2) ?
C9 C10 . 1.396(2) ?
C9 C14 . 1.394(2) ?
C10 C11 . 1.391(2) ?
C10 C17 . 1.498(2) ?
C11 C12 . 1.376(3) ?
C12 C13 . 1.377(3) ?
C13 C14 . 1.385(2) ?

loop_
_geom_hbond_atom_site_label_D
_geom_hbond_atom_site_label_H
_geom_hbond_atom_site_label_A
_geom_hbond_site_symmetry_A
_geom_hbond_distance_DH
_geom_hbond_distance_HA
_geom_hbond_distance_DA
_geom_hbond_angle_DHA
O1 H1 O2 3_666 0.82 1.84 2.6570(17) 174
N1 H1A O2 . 0.86 2.01 2.6942(17) 136
